data_7055894
loop_
_publ_author_name
'Li, Huijun'
'Wang, Yuan'
'He, Yaling'
'Xu, Zhouqing'
'Zhao, Xiaolei'
'Han, Yi'

_publ_section_title
;
 Synthesis of several novel coordination complexes: ion exchange, magnetic
 and photocatalytic studies
;
_journal_issue 3
_journal_name_full 'New J. Chem.'
_journal_page_first 1046
_journal_paper_doi 10.1039/C6NJ02863B
_journal_volume 41
_journal_year 2017
_chemical_formula_sum 'C21 H13 N2 O5 S0 Zn'
_chemical_formula_weight 438.70
_chemical_name_systematic
;
 ?
;
_space_group_crystal_system monoclinic
_space_group_IT_number 15
_space_group_name_Hall '-C 2yc'
_space_group_name_H-M_alt 'C 1 2/c 1'
_symmetry_space_group_name_Hall '-C 2yc'
_symmetry_space_group_name_H-M 'C 1 2/c 1'
_atom_sites_solution_hydrogens geom
_audit_creation_method SHELXL-2014
_audit_update_record
;
2016-11-30 deposited with the CCDC.
2016-12-13 downloaded from the CCDC.
;
_cell_angle_alpha 90
_cell_angle_beta 100.985(2)
_cell_angle_gamma 90
_cell_formula_units_Z 8
_cell_length_a 24.119(4)
_cell_length_b 7.7940(12)
_cell_length_c 18.090(3)
_cell_measurement_reflns_used 2936
_cell_measurement_temperature 293(2)
_cell_measurement_theta_max 25
_cell_measurement_theta_min 1
_cell_volume 3338.3(9)
_computing_cell_refinement 'Bruker SMART'
_computing_data_collection 'Bruker SMART'
_computing_data_reduction 'Bruker SAINT'
_computing_molecular_graphics 'Bruker SHELXTL'
_computing_publication_material 'Bruker SHELXTL'
_computing_structure_refinement 'SHELXL-2014 (Sheldrick, 2014)'
_computing_structure_solution 'Bruker SHELXTL'
_diffrn_ambient_temperature 293(2)
_diffrn_measured_fraction_theta_full 0.969
_diffrn_measured_fraction_theta_max 1.000
_diffrn_measurement_device_type 'Bruker SMART APEX CCD'
_diffrn_radiation_type MoK\a
_diffrn_radiation_wavelength 0.71073
_diffrn_reflns_av_R_equivalents 0.0663
_diffrn_reflns_av_unetI/netI 0.0778
_diffrn_reflns_Laue_measured_fraction_full 0.969
_diffrn_reflns_Laue_measured_fraction_max 1.000
_diffrn_reflns_limit_h_max 28
_diffrn_reflns_limit_h_min -28
_diffrn_reflns_limit_k_max 9
_diffrn_reflns_limit_k_min -8
_diffrn_reflns_limit_l_max 13
_diffrn_reflns_limit_l_min -21
_diffrn_reflns_number 8184
_diffrn_reflns_point_group_measured_fraction_full 0.969
_diffrn_reflns_point_group_measured_fraction_max 1.000
_diffrn_reflns_theta_full 25.242
_diffrn_reflns_theta_max 25.000
_diffrn_reflns_theta_min 1.720
_exptl_absorpt_coefficient_mu 1.512
_exptl_crystal_colour pink
_exptl_crystal_density_diffrn 1.746
_exptl_crystal_description prism
_exptl_crystal_F_000 1784
_exptl_crystal_size_max 0.2
_exptl_crystal_size_mid 0.17
_exptl_crystal_size_min 0.16
_refine_diff_density_max 0.354
_refine_diff_density_min -0.338
_refine_diff_density_rms 0.078
_refine_ls_extinction_method none
_refine_ls_goodness_of_fit_ref 1.051
_refine_ls_hydrogen_treatment constr
_refine_ls_matrix_type full
_refine_ls_number_parameters 262
_refine_ls_number_reflns 2936
_refine_ls_number_restraints 0
_refine_ls_restrained_S_all 1.051
_refine_ls_R_factor_all 0.0871
_refine_ls_R_factor_gt 0.0409
_refine_ls_shift/su_max 0.000
_refine_ls_shift/su_mean 0.000
_refine_ls_structure_factor_coef Fsqd
_refine_ls_weighting_details 'w=1/[\s^2^(Fo^2^)+(0.0119P)^2^] where P=(Fo^2^+2Fc^2^)/3'
_refine_ls_weighting_scheme calc
_refine_ls_wR_factor_gt 0.0625
_refine_ls_wR_factor_ref 0.0683
_reflns_Friedel_coverage 0.000
_reflns_number_gt 1867
_reflns_number_total 2936
_reflns_threshold_expression 'I > 2\s(I)'
_cod_data_source_file c6nj02863b2.cif
_cod_data_source_block 4
_cod_depositor_comments 'Adding full bibliography for 7055892--7055899.cif.'
_cod_database_code 7055894
_shelx_space_group_comment
;
The symmetry employed for this shelxl refinement is uniquely defined
by the following loop, which should always be used as a source of
symmetry information in preference to the above space-group names.
They are only intended as comments.
;
_shelxl_version_number 2014-3

loop_
_space_group_symop_operation_xyz
'x, y, z'
'-x, y, -z+1/2'
'x+1/2, y+1/2, z'
'-x+1/2, y+1/2, -z+1/2'
'-x, -y, -z'
'x, -y, z-1/2'
'-x+1/2, -y+1/2, -z'
'x+1/2, -y+1/2, z-1/2'

loop_
_atom_site_label
_atom_site_type_symbol
_atom_site_fract_x
_atom_site_fract_y
_atom_site_fract_z
_atom_site_U_iso_or_equiv
_atom_site_adp_type
_atom_site_occupancy
_atom_site_site_symmetry_order
_atom_site_calc_flag
_atom_site_refinement_flags_posn
_atom_site_refinement_flags_adp
Zn1 Zn 0.26428(2) 0.20792(6) 0.21676(2) 0.02882(14) Uani 1 1 d . .
C2 C 0.21216(15) 0.4985(4) 0.53114(18) 0.0261(9) Uani 1 1 d . .
C3 C 0.23706(14) 0.4750(4) 0.4690(2) 0.0274(9) Uani 1 1 d . .
H3 H 0.2722 0.5232 0.4679 0.033 Uiso 1 1 calc R U
C4 C 0.20957(14) 0.3798(4) 0.40854(18) 0.0251(9) Uani 1 1 d . .
C5 C 0.23540(15) 0.3532(5) 0.3407(2) 0.0280(9) Uani 1 1 d . .
C6 C 0.15685(14) 0.3116(5) 0.40919(19) 0.0298(9) Uani 1 1 d . .
H6 H 0.1393 0.2435 0.3693 0.036 Uiso 1 1 calc R U
C7 C 0.12984(15) 0.3441(4) 0.46909(19) 0.0267(9) Uani 1 1 d . .
C8 C 0.15892(15) 0.4346(4) 0.53047(19) 0.0304(10) Uani 1 1 d . .
H8 H 0.1421 0.4524 0.5720 0.037 Uiso 1 1 calc R U
C9 C 0.04847(14) 0.3043(5) 0.53521(19) 0.0364(10) Uani 1 1 d . .
H9A H 0.0485 0.4219 0.5528 0.044 Uiso 1 1 calc R U
H9B H 0.0682 0.2327 0.5756 0.044 Uiso 1 1 calc R U
C10 C 0.03567(16) 0.2357(5) 0.4059(2) 0.0321(10) Uani 1 1 d . .
C11 C -0.01761(15) 0.2038(5) 0.4323(2) 0.0315(9) Uani 1 1 d . .
C12 C -0.01026(15) 0.2414(5) 0.5077(2) 0.0335(10) Uani 1 1 d . .
C13 C -0.05447(17) 0.2209(6) 0.5450(2) 0.0516(12) Uani 1 1 d . .
H13 H -0.0503 0.2487 0.5957 0.062 Uiso 1 1 calc R U
C14 C -0.10488(17) 0.1586(5) 0.5058(3) 0.0557(13) Uani 1 1 d . .
H14 H -0.1347 0.1414 0.5310 0.067 Uiso 1 1 calc R U
C15 C -0.11232(17) 0.1208(5) 0.4298(3) 0.0524(12) Uani 1 1 d . .
H15 H -0.1469 0.0799 0.4042 0.063 Uiso 1 1 calc R U
C16 C -0.06827(17) 0.1439(5) 0.3922(2) 0.0419(11) Uani 1 1 d . .
H16 H -0.0726 0.1198 0.3410 0.050 Uiso 1 1 calc R U
C17 C 0.38273(16) 0.0578(5) 0.26241(19) 0.0315(10) Uani 1 1 d . .
H17 H 0.3646 -0.0419 0.2731 0.038 Uiso 1 1 calc R U
C18 C 0.44007(15) 0.0520(5) 0.26465(18) 0.0300(9) Uani 1 1 d . .
H18 H 0.4595 -0.0508 0.2755 0.036 Uiso 1 1 calc R U
C19 C 0.46909(13) 0.1992(5) 0.25066(18) 0.0276(8) Uani 1 1 d . .
C20 C 0.43708(16) 0.3475(5) 0.23592(19) 0.0323(10) Uani 1 1 d . .
H20 H 0.4544 0.4504 0.2275 0.039 Uiso 1 1 calc R U
C21 C 0.37989(16) 0.3429(5) 0.23374(19) 0.0333(10) Uani 1 1 d . .
H21 H 0.3595 0.4442 0.2235 0.040 Uiso 1 1 calc R U
C1A C 0.24121(17) 0.6040(5) 0.5973(2) 0.0320(10) Uani 1 1 d . .
N1 N 0.07393(12) 0.2914(4) 0.46816(15) 0.0324(7) Uani 1 1 d . .
N2 N 0.35183(11) 0.1999(4) 0.24561(14) 0.0289(7) Uani 1 1 d . .
O1 O 0.26318(10) 0.4734(3) 0.31781(12) 0.0330(7) Uani 1 1 d . .
O2 O 0.22765(10) 0.2116(4) 0.30667(12) 0.0340(6) Uani 1 1 d . .
O4 O 0.21401(10) 0.6336(3) 0.64996(13) 0.0387(7) Uani 1 1 d . .
O5 O 0.04402(10) 0.2174(3) 0.34190(14) 0.0472(7) Uani 1 1 d . .
O3A O 0.28917(11) 0.6599(3) 0.59846(14) 0.0495(8) Uani 1 1 d . .

loop_
_atom_site_aniso_label
_atom_site_aniso_U_11
_atom_site_aniso_U_22
_atom_site_aniso_U_33
_atom_site_aniso_U_23
_atom_site_aniso_U_13
_atom_site_aniso_U_12
Zn1 0.0242(2) 0.0341(3) 0.0297(3) 0.0017(2) 0.00900(17) 0.0035(2)
C2 0.027(2) 0.029(2) 0.021(2) -0.0004(17) 0.0028(18) 0.0001(19)
C3 0.020(2) 0.031(2) 0.032(2) 0.0029(19) 0.0078(17) -0.0045(18)
C4 0.025(2) 0.028(2) 0.023(2) 0.0035(18) 0.0060(17) 0.0021(18)
C5 0.024(2) 0.034(3) 0.024(2) 0.003(2) 0.0006(17) 0.0066(19)
C6 0.030(2) 0.033(2) 0.027(2) -0.0029(19) 0.0060(16) -0.0071(19)
C7 0.026(2) 0.029(3) 0.028(2) -0.0019(17) 0.0104(17) -0.0035(17)
C8 0.034(2) 0.035(3) 0.024(2) -0.0012(18) 0.0101(18) -0.002(2)
C9 0.031(2) 0.050(3) 0.031(2) -0.003(2) 0.0129(18) -0.001(2)
C10 0.036(2) 0.028(3) 0.033(2) -0.0016(19) 0.0068(19) -0.0051(19)
C11 0.025(2) 0.031(2) 0.039(2) 0.004(2) 0.0071(18) 0.000(2)
C12 0.025(2) 0.040(3) 0.037(2) 0.005(2) 0.0093(18) -0.0003(19)
C13 0.034(3) 0.084(4) 0.040(3) 0.007(2) 0.016(2) -0.005(3)
C14 0.026(3) 0.073(4) 0.073(4) 0.015(3) 0.021(2) -0.001(2)
C15 0.030(3) 0.059(3) 0.066(4) 0.002(3) 0.005(2) -0.005(2)
C16 0.038(3) 0.043(3) 0.045(3) -0.004(2) 0.006(2) -0.003(2)
C17 0.029(2) 0.031(3) 0.034(2) 0.0039(19) 0.0044(18) -0.001(2)
C18 0.028(2) 0.028(2) 0.035(2) -0.0006(18) 0.0075(18) 0.0036(19)
C19 0.025(2) 0.035(2) 0.024(2) -0.005(2) 0.0073(16) -0.003(2)
C20 0.033(2) 0.029(3) 0.037(2) 0.0023(18) 0.0111(18) -0.0049(19)
C21 0.030(2) 0.029(3) 0.040(2) -0.0017(19) 0.0063(19) 0.0034(19)
C1A 0.032(3) 0.027(2) 0.032(3) 0.0065(19) -0.0038(19) 0.000(2)
N1 0.0303(18) 0.045(2) 0.0246(18) -0.0075(16) 0.0107(14) -0.0140(17)
N2 0.0275(18) 0.0336(19) 0.0270(17) -0.0009(17) 0.0084(13) -0.0019(18)
O1 0.0290(16) 0.0369(17) 0.0366(17) 0.0034(13) 0.0148(12) -0.0065(13)
O2 0.0478(17) 0.0308(16) 0.0280(15) -0.0040(14) 0.0186(12) -0.0022(15)
O4 0.0449(18) 0.0428(18) 0.0285(16) -0.0095(13) 0.0072(13) -0.0020(14)
O5 0.0436(17) 0.069(2) 0.0301(16) -0.0133(15) 0.0096(13) -0.0126(16)
O3A 0.0392(19) 0.060(2) 0.0462(18) -0.0080(15) -0.0003(13) -0.0157(16)

loop_
_atom_type_symbol
_atom_type_description
_atom_type_scat_dispersion_real
_atom_type_scat_dispersion_imag
_atom_type_scat_source
C C 0.0033 0.0016 'International Tables Vol C Tables 4.2.6.8 and 6.1.1.4'
H H 0.0000 0.0000 'International Tables Vol C Tables 4.2.6.8 and 6.1.1.4'
N N 0.0061 0.0033 'International Tables Vol C Tables 4.2.6.8 and 6.1.1.4'
O O 0.0106 0.0060 'International Tables Vol C Tables 4.2.6.8 and 6.1.1.4'
S S 0.1246 0.1234 'International Tables Vol C Tables 4.2.6.8 and 6.1.1.4'
Zn Zn 0.2839 1.4301 'International Tables Vol C Tables 4.2.6.8 and 6.1.1.4'

loop_
_geom_angle_atom_site_label_1
_geom_angle_atom_site_label_2
_geom_angle_atom_site_label_3
_geom_angle
_geom_angle_site_symmetry_1
_geom_angle_site_symmetry_3
O4 Zn1 O2 100.06(10) 6_565 .
O4 Zn1 O1 104.60(10) 6_565 4_545
O2 Zn1 O1 95.52(10) . 4_545
O4 Zn1 N2 130.46(11) 6_565 .
O2 Zn1 N2 112.50(10) . .
O1 Zn1 N2 108.09(11) 4_545 .
O4 Zn1 C1A 28.78(10) 6_565 6_565
O2 Zn1 C1A 128.06(12) . 6_565
O1 Zn1 C1A 104.53(10) 4_545 6_565
N2 Zn1 C1A 105.90(12) . 6_565
C3 C2 C8 119.6(3) . .
C3 C2 C1A 120.5(3) . .
C8 C2 C1A 119.7(3) . .
C4 C3 C2 119.8(3) . .
C4 C3 H3 120.1 . .
C2 C3 H3 120.1 . .
C3 C4 C6 120.3(3) . .
C3 C4 C5 120.8(3) . .
C6 C4 C5 118.9(3) . .
O2 C5 O1 121.8(3) . .
O2 C5 C4 118.5(3) . .
O1 C5 C4 119.7(4) . .
C7 C6 C4 120.4(3) . .
C7 C6 H6 119.8 . .
C4 C6 H6 119.8 . .
C8 C7 C6 118.4(3) . .
C8 C7 N1 119.7(3) . .
C6 C7 N1 121.9(3) . .
C7 C8 C2 121.3(3) . .
C7 C8 H8 119.3 . .
C2 C8 H8 119.3 . .
N1 C9 C12 102.9(3) . .
N1 C9 H9A 111.2 . .
C12 C9 H9A 111.2 . .
N1 C9 H9B 111.2 . .
C12 C9 H9B 111.2 . .
H9A C9 H9B 109.1 . .
O5 C10 N1 127.2(3) . .
O5 C10 C11 126.8(3) . .
N1 C10 C11 106.0(3) . .
C12 C11 C16 122.0(3) . .
C12 C11 C10 109.3(3) . .
C16 C11 C10 128.8(4) . .
C11 C12 C13 119.8(4) . .
C11 C12 C9 109.6(3) . .
C13 C12 C9 130.6(4) . .
C14 C13 C12 118.8(4) . .
C14 C13 H13 120.6 . .
C12 C13 H13 120.6 . .
C13 C14 C15 121.4(4) . .
C13 C14 H14 119.3 . .
C15 C14 H14 119.3 . .
C16 C15 C14 119.8(4) . .
C16 C15 H15 120.1 . .
C14 C15 H15 120.1 . .
C15 C16 C11 118.2(4) . .
C15 C16 H16 120.9 . .
C11 C16 H16 120.9 . .
N2 C17 C18 123.2(4) . .
N2 C17 H17 118.4 . .
C18 C17 H17 118.4 . .
C17 C18 C19 120.3(3) . .
C17 C18 H18 119.9 . .
C19 C18 H18 119.9 . .
C18 C19 C20 116.2(3) . .
C18 C19 C19 122.7(2) . 2_655
C20 C19 C19 121.1(2) . 2_655
C21 C20 C19 120.2(3) . .
C21 C20 H20 119.9 . .
C19 C20 H20 119.9 . .
N2 C21 C20 123.5(3) . .
N2 C21 H21 118.3 . .
C20 C21 H21 118.3 . .
O3A C1A O4 122.5(4) . .
O3A C1A C2 119.9(4) . .
O4 C1A C2 117.6(3) . .
O3A C1A Zn1 74.5(2) . 6_566
O4 C1A Zn1 48.10(17) . 6_566
C2 C1A Zn1 164.9(3) . 6_566
C10 N1 C7 126.2(3) . .
C10 N1 C9 112.1(3) . .
C7 N1 C9 121.5(3) . .
C17 N2 C21 116.6(3) . .
C17 N2 Zn1 125.3(3) . .
C21 N2 Zn1 117.0(3) . .
C5 O1 Zn1 127.8(2) . 4
C5 O2 Zn1 111.3(2) . .
C1A O4 Zn1 103.1(2) . 6_566

loop_
_geom_bond_atom_site_label_1
_geom_bond_atom_site_label_2
_geom_bond_distance
_geom_bond_site_symmetry_2
Zn1 O4 1.974(2) 6_565
Zn1 O2 1.994(2) .
Zn1 O1 2.003(2) 4_545
Zn1 N2 2.077(3) .
Zn1 C1A 2.583(4) 6_565
C2 C3 1.384(4) .
C2 C8 1.375(4) .
C2 C1A 1.510(5) .
C3 C4 1.382(4) .
C3 H3 0.9300 .
C4 C6 1.380(4) .
C4 C5 1.493(5) .
C5 O2 1.260(4) .
C5 O1 1.267(4) .
C6 C7 1.390(4) .
C6 H6 0.9300 .
C7 C8 1.388(4) .
C7 N1 1.406(4) .
C8 H8 0.9300 .
C9 N1 1.464(4) .
C9 C12 1.492(5) .
C9 H9A 0.9700 .
C9 H9B 0.9700 .
C10 O5 1.220(4) .
C10 N1 1.383(4) .
C10 C11 1.475(5) .
C11 C12 1.373(4) .
C11 C16 1.378(5) .
C12 C13 1.375(5) .
C13 C14 1.374(5) .
C13 H13 0.9300 .
C14 C15 1.384(5) .
C14 H14 0.9300 .
C15 C16 1.379(5) .
C15 H15 0.9300 .
C16 H16 0.9300 .
C17 N2 1.337(4) .
C17 C18 1.377(4) .
C17 H17 0.9300 .
C18 C19 1.392(5) .
C18 H18 0.9300 .
C19 C20 1.387(5) .
C19 C19 1.496(6) 2_655
C20 C21 1.373(5) .
C20 H20 0.9300 .
C21 N2 1.343(4) .
C21 H21 0.9300 .
C1A O3A 1.232(4) .
C1A O4 1.277(4) .
C1A Zn1 2.583(4) 6_566
O1 Zn1 2.003(2) 4
O4 Zn1 1.974(2) 6_566

loop_
_geom_torsion_atom_site_label_1
_geom_torsion_atom_site_label_2
_geom_torsion_atom_site_label_3
_geom_torsion_atom_site_label_4
_geom_torsion
_geom_torsion_site_symmetry_1
_geom_torsion_site_symmetry_4
C8 C2 C3 C4 -3.5(5) . .
C1A C2 C3 C4 -179.2(3) . .
C2 C3 C4 C6 1.6(5) . .
C2 C3 C4 C5 179.8(3) . .
C3 C4 C5 O2 144.8(3) . .
C6 C4 C5 O2 -37.0(5) . .
C3 C4 C5 O1 -36.9(5) . .
C6 C4 C5 O1 141.3(4) . .
C3 C4 C6 C7 2.8(5) . .
C5 C4 C6 C7 -175.5(3) . .
C4 C6 C7 C8 -5.0(5) . .
C4 C6 C7 N1 173.5(3) . .
C6 C7 C8 C2 3.1(5) . .
N1 C7 C8 C2 -175.5(3) . .
C3 C2 C8 C7 1.2(5) . .
C1A C2 C8 C7 176.9(3) . .
O5 C10 C11 C12 -179.2(4) . .
N1 C10 C11 C12 0.5(4) . .
O5 C10 C11 C16 1.6(7) . .
N1 C10 C11 C16 -178.7(4) . .
C16 C11 C12 C13 -0.6(6) . .
C10 C11 C12 C13 -179.8(3) . .
C16 C11 C12 C9 -179.6(4) . .
C10 C11 C12 C9 1.2(4) . .
N1 C9 C12 C11 -2.2(4) . .
N1 C9 C12 C13 178.9(4) . .
C11 C12 C13 C14 1.6(6) . .
C9 C12 C13 C14 -179.6(4) . .
C12 C13 C14 C15 -1.7(7) . .
C13 C14 C15 C16 0.7(7) . .
C14 C15 C16 C11 0.4(6) . .
C12 C11 C16 C15 -0.5(6) . .
C10 C11 C16 C15 178.6(4) . .
N2 C17 C18 C19 1.4(5) . .
C17 C18 C19 C20 0.9(5) . .
C17 C18 C19 C19 -177.6(4) . 2_655
C18 C19 C20 C21 -1.7(5) . .
C19 C19 C20 C21 176.8(4) 2_655 .
C19 C20 C21 N2 0.3(5) . .
C3 C2 C1A O3A -5.1(5) . .
C8 C2 C1A O3A 179.2(3) . .
C3 C2 C1A O4 174.0(3) . .
C8 C2 C1A O4 -1.7(5) . .
C3 C2 C1A Zn1 157.5(8) . 6_566
C8 C2 C1A Zn1 -18.2(11) . 6_566
O5 C10 N1 C7 2.5(6) . .
C11 C10 N1 C7 -177.1(3) . .
O5 C10 N1 C9 177.7(4) . .
C11 C10 N1 C9 -1.9(4) . .
C8 C7 N1 C10 164.6(3) . .
C6 C7 N1 C10 -13.9(6) . .
C8 C7 N1 C9 -10.2(5) . .
C6 C7 N1 C9 171.3(3) . .
C12 C9 N1 C10 2.6(4) . .
C12 C9 N1 C7 178.0(3) . .
C18 C17 N2 C21 -2.8(5) . .
C18 C17 N2 Zn1 164.9(3) . .
C20 C21 N2 C17 2.0(5) . .
C20 C21 N2 Zn1 -166.8(3) . .
O2 C5 O1 Zn1 117.9(3) . 4
C4 C5 O1 Zn1 -60.4(4) . 4
O1 C5 O2 Zn1 0.2(4) . .
C4 C5 O2 Zn1 178.5(2) . .
O3A C1A O4 Zn1 4.7(4) . 6_566
C2 C1A O4 Zn1 -174.3(2) . 6_566
